data_7211412
loop_
_publ_author_name
'Guo, Xiang-Guang'
'Yang, Wen-Bin'
'Wu, Xiao-Yuan'
'Zhang, Qi-Kai'
'Lu, Can-Zhong'

_publ_section_title
;
 Construction of coordination polymers based on
 methylenebis(3,5-dimethylpyrazole) and varied aromatic carboxylic acids
;
_journal_issue 46
_journal_name_full CrystEngComm
_journal_page_first 10107
_journal_paper_doi 10.1039/c3ce41575a
_journal_volume 15
_journal_year 2013
_chemical_formula_sum 'C16 H19 Co N4 O5'
_chemical_formula_weight 406.28
_chemical_name_systematic
;
?
;
_space_group_IT_number 15
_symmetry_cell_setting monoclinic
_symmetry_space_group_name_Hall '-C 2yc'
_symmetry_space_group_name_H-M 'C 1 2/c 1'
_atom_sites_solution_hydrogens geom
_atom_sites_solution_primary direct
_atom_sites_solution_secondary difmap
_audit_creation_method SHELXL-97
_cell_angle_alpha 90.00
_cell_angle_beta 92.150(13)
_cell_angle_gamma 90.00
_cell_formula_units_Z 8
_cell_length_a 21.489(3)
_cell_length_b 7.1038(8)
_cell_length_c 23.022(4)
_cell_measurement_temperature 293(2)
_cell_volume 3511.9(9)
_computing_structure_refinement 'SHELXL-97 (Sheldrick, 1997)'
_computing_structure_solution 'SHELXS-97 (Sheldrick, 1990)'
_diffrn_ambient_temperature 293(2)
_diffrn_measured_fraction_theta_full 0.995
_diffrn_measured_fraction_theta_max 0.995
_diffrn_radiation_monochromator graphite
_diffrn_radiation_source 'fine-focus sealed tube'
_diffrn_radiation_type MoK\a
_diffrn_radiation_wavelength 0.71073
_diffrn_reflns_av_R_equivalents 0.0421
_diffrn_reflns_av_sigmaI/netI 0.0457
_diffrn_reflns_limit_h_max 26
_diffrn_reflns_limit_h_min -27
_diffrn_reflns_limit_k_max 9
_diffrn_reflns_limit_k_min -9
_diffrn_reflns_limit_l_max 29
_diffrn_reflns_limit_l_min -26
_diffrn_reflns_number 13089
_diffrn_reflns_theta_full 27.44
_diffrn_reflns_theta_max 27.44
_diffrn_reflns_theta_min 2.64
_exptl_absorpt_coefficient_mu 1.013
_exptl_absorpt_correction_T_max 0.7858
_exptl_absorpt_correction_T_min 0.7509
_exptl_absorpt_correction_type multi-scan
_exptl_crystal_colour purple
_exptl_crystal_density_diffrn 1.537
_exptl_crystal_density_method 'not measured'
_exptl_crystal_description block
_exptl_crystal_F_000 1680
_exptl_crystal_size_max 0.30
_exptl_crystal_size_mid 0.28
_exptl_crystal_size_min 0.25
_refine_diff_density_max 0.379
_refine_diff_density_min -0.472
_refine_diff_density_rms 0.082
_refine_ls_extinction_method none
_refine_ls_goodness_of_fit_ref 1.014
_refine_ls_hydrogen_treatment constr
_refine_ls_matrix_type full
_refine_ls_number_parameters 235
_refine_ls_number_reflns 3987
_refine_ls_number_restraints 0
_refine_ls_restrained_S_all 1.014
_refine_ls_R_factor_all 0.0571
_refine_ls_R_factor_gt 0.0457
_refine_ls_shift/su_max 0.000
_refine_ls_shift/su_mean 0.000
_refine_ls_structure_factor_coef Fsqd
_refine_ls_weighting_details 'calc w=1/[\s^2^(Fo^2^)+(0.0797P)^2^+3.1757P] where P=(Fo^2^+2Fc^2^)/3'
_refine_ls_weighting_scheme calc
_refine_ls_wR_factor_gt 0.1248
_refine_ls_wR_factor_ref 0.1434
_reflns_number_gt 3356
_reflns_number_total 3987
_reflns_threshold_expression >2sigma(I)
_cod_data_source_file c3ce41575a.txt
_cod_data_source_block a5
_cod_original_cell_volume 3511.9(8)
_cod_original_sg_symbol_H-M c2/c
_cod_database_code 7211412

loop_
_symmetry_equiv_pos_as_xyz
'x, y, z'
'-x, y, -z+1/2'
'x+1/2, y+1/2, z'
'-x+1/2, y+1/2, -z+1/2'
'-x, -y, -z'
'x, -y, z-1/2'
'-x+1/2, -y+1/2, -z'
'x+1/2, -y+1/2, z-1/2'

loop_
_atom_site_label
_atom_site_type_symbol
_atom_site_fract_x
_atom_site_fract_y
_atom_site_fract_z
_atom_site_U_iso_or_equiv
_atom_site_adp_type
_atom_site_occupancy
_atom_site_symmetry_multiplicity
_atom_site_calc_flag
_atom_site_refinement_flags
Co1 Co 0.112920(16) 0.76842(5) 0.114654(16) 0.02512(15) Uani 1 1 d .
N1 N -0.00709(10) 0.9689(3) 0.08627(11) 0.0304(5) Uani 1 1 d .
H1A H 0.0136 1.0558 0.0696 0.036 Uiso 1 1 calc R
C1 C -0.01628(16) 0.5271(5) 0.16038(16) 0.0447(8) Uani 1 1 d .
H1B H 0.0274 0.4988 0.1597 0.067 Uiso 1 1 calc R
H1C H -0.0395 0.4302 0.1402 0.067 Uiso 1 1 calc R
H1D H -0.0288 0.5336 0.1999 0.067 Uiso 1 1 calc R
C2 C -0.02855(13) 0.7121(4) 0.13119(13) 0.0309(6) Uani 1 1 d .
N2 N 0.01882(11) 0.8106(4) 0.10959(11) 0.0315(5) Uani 1 1 d .
N3 N -0.16588(11) 0.5456(3) 0.28541(11) 0.0312(5) Uani 1 1 d .
H3A H -0.1776 0.4602 0.3092 0.037 Uiso 1 1 calc R
C3 C -0.06934(13) 0.9734(4) 0.09234(12) 0.0320(6) Uani 1 1 d .
N4 N -0.13447(11) 0.7044(4) 0.30166(11) 0.0307(5) Uani 1 1 d .
C4 C -0.10828(15) 1.1319(5) 0.06766(16) 0.0449(8) Uani 1 1 d .
H4A H -0.0817 1.2241 0.0508 0.067 Uiso 1 1 calc R
H4B H -0.1310 1.1892 0.0981 0.067 Uiso 1 1 calc R
H4C H -0.1370 1.0838 0.0383 0.067 Uiso 1 1 calc R
C5 C -0.08498(13) 0.8102(5) 0.12157(13) 0.0323(6) Uani 1 1 d .
C6 C -0.14903(14) 0.7538(5) 0.14090(14) 0.0404(8) Uani 1 1 d .
H6A H -0.1775 0.8579 0.1338 0.049 Uiso 1 1 calc R
H6B H -0.1638 0.6483 0.1175 0.049 Uiso 1 1 calc R
C7 C -0.15023(13) 0.6995(5) 0.20442(13) 0.0318(6) Uani 1 1 d .
C8 C -0.17640(12) 0.5389(4) 0.22729(13) 0.0321(6) Uani 1 1 d .
C9 C -0.21116(16) 0.3788(5) 0.19895(16) 0.0497(9) Uani 1 1 d .
H9A H -0.2228 0.2902 0.2281 0.075 Uiso 1 1 calc R
H9B H -0.1851 0.3178 0.1717 0.075 Uiso 1 1 calc R
H9C H -0.2479 0.4259 0.1789 0.075 Uiso 1 1 calc R
C10 C -0.12498(13) 0.7990(4) 0.25238(13) 0.0301(6) Uani 1 1 d .
C11 C -0.09241(16) 0.9851(5) 0.25434(15) 0.0444(8) Uani 1 1 d .
H11A H -0.0807 1.0156 0.2939 0.067 Uiso 1 1 calc R
H11B H -0.1198 1.0806 0.2386 0.067 Uiso 1 1 calc R
H11C H -0.0558 0.9787 0.2318 0.067 Uiso 1 1 calc R
O4 O 0.13227(9) 0.0107(3) 0.08296(10) 0.0377(5) Uani 1 1 d .
O3 O 0.12963(9) 0.5407(3) 0.06666(10) 0.0351(5) Uani 1 1 d .
O2 O 0.18020(13) 0.2201(3) 0.14264(10) 0.0463(6) Uani 1 1 d .
O1 O 0.22094(10) 0.6679(3) 0.08965(10) 0.0388(5) Uani 1 1 d .
C15 C 0.22071(12) 0.3902(4) 0.03175(12) 0.0242(5) Uani 1 1 d .
C14 C 0.21066(12) 0.1992(4) 0.04459(12) 0.0244(5) Uani 1 1 d .
C13 C 0.17172(12) 0.1427(4) 0.09496(13) 0.0282(6) Uani 1 1 d .
C12 C 0.18998(12) 0.5429(4) 0.06515(12) 0.0261(6) Uani 1 1 d .
C16 C 0.23968(12) 0.0614(4) 0.01259(12) 0.0256(6) Uani 1 1 d .
H16A H 0.2327 -0.0649 0.0208 0.031 Uiso 1 1 calc R
O1W O 0.03147(12) 0.3119(4) 0.02701(13) 0.0583(7) Uani 1 1 d .
H1WC H 0.0335 0.2476 -0.0040 0.070 Uiso 1 1 d R
H1WD H 0.0653 0.3726 0.0323 0.070 Uiso 1 1 d R

loop_
_atom_site_aniso_label
_atom_site_aniso_U_11
_atom_site_aniso_U_22
_atom_site_aniso_U_33
_atom_site_aniso_U_23
_atom_site_aniso_U_13
_atom_site_aniso_U_12
Co1 0.0255(2) 0.0246(2) 0.0257(2) -0.00038(14) 0.00587(15) -0.00072(13)
N1 0.0259(11) 0.0334(13) 0.0322(13) 0.0047(10) 0.0057(9) -0.0032(10)
C1 0.0393(17) 0.0442(18) 0.051(2) 0.0129(16) 0.0076(14) -0.0063(14)
C2 0.0279(14) 0.0386(16) 0.0266(15) 0.0000(12) 0.0041(11) -0.0037(12)
N2 0.0274(12) 0.0322(12) 0.0353(14) 0.0021(11) 0.0080(10) -0.0010(10)
N3 0.0330(12) 0.0315(12) 0.0296(13) 0.0008(10) 0.0068(10) -0.0031(10)
C3 0.0274(13) 0.0425(16) 0.0261(15) -0.0020(12) 0.0022(11) 0.0004(12)
N4 0.0305(12) 0.0331(13) 0.0289(13) -0.0015(10) 0.0051(10) -0.0011(10)
C4 0.0347(16) 0.050(2) 0.050(2) 0.0047(16) 0.0022(14) 0.0080(14)
C5 0.0240(13) 0.0498(17) 0.0234(14) -0.0008(13) 0.0032(10) -0.0053(12)
C6 0.0247(15) 0.071(2) 0.0259(16) 0.0041(14) 0.0019(11) -0.0110(13)
C7 0.0205(12) 0.0485(17) 0.0267(15) 0.0006(13) 0.0036(10) -0.0013(12)
C8 0.0236(13) 0.0427(16) 0.0301(15) -0.0044(13) 0.0046(11) -0.0027(12)
C9 0.0464(19) 0.056(2) 0.047(2) -0.0112(17) 0.0009(15) -0.0164(17)
C10 0.0256(13) 0.0367(15) 0.0285(15) 0.0005(12) 0.0070(11) 0.0001(11)
C11 0.052(2) 0.0418(18) 0.0397(19) 0.0008(15) 0.0094(15) -0.0121(15)
O4 0.0311(11) 0.0319(11) 0.0509(14) 0.0097(10) 0.0111(9) -0.0072(9)
O3 0.0273(10) 0.0336(11) 0.0450(13) -0.0094(10) 0.0097(9) 0.0025(8)
O2 0.0686(17) 0.0406(13) 0.0310(13) -0.0019(10) 0.0188(11) -0.0025(11)
O1 0.0416(12) 0.0314(11) 0.0440(13) -0.0116(10) 0.0100(9) -0.0070(9)
C15 0.0242(12) 0.0220(12) 0.0266(14) -0.0002(10) 0.0043(10) 0.0008(10)
C14 0.0226(12) 0.0244(13) 0.0263(14) 0.0017(11) 0.0039(10) -0.0012(10)
C13 0.0282(13) 0.0240(13) 0.0333(16) 0.0042(11) 0.0114(11) 0.0047(11)
C12 0.0320(14) 0.0233(12) 0.0235(14) 0.0006(10) 0.0071(10) 0.0018(11)
C16 0.0257(12) 0.0210(12) 0.0303(15) 0.0017(10) 0.0054(10) -0.0003(10)
O1W 0.0561(16) 0.0603(16) 0.0578(18) -0.0042(14) -0.0071(13) -0.0136(13)

loop_
_atom_type_symbol
_atom_type_description
_atom_type_scat_dispersion_real
_atom_type_scat_dispersion_imag
_atom_type_scat_source
C C 0.0033 0.0016 'International Tables Vol C Tables 4.2.6.8 and 6.1.1.4'
H H 0.0000 0.0000 'International Tables Vol C Tables 4.2.6.8 and 6.1.1.4'
N N 0.0061 0.0033 'International Tables Vol C Tables 4.2.6.8 and 6.1.1.4'
O O 0.0106 0.0060 'International Tables Vol C Tables 4.2.6.8 and 6.1.1.4'
Co Co 0.3494 0.9721 'International Tables Vol C Tables 4.2.6.8 and 6.1.1.4'

loop_
_geom_angle_atom_site_label_1
_geom_angle_atom_site_label_2
_geom_angle_atom_site_label_3
_geom_angle
_geom_angle_site_symmetry_1
_geom_angle_site_symmetry_3
O4 Co1 O3 117.98(10) 1_565 .
O4 Co1 N4 121.32(10) 1_565 2
O3 Co1 N4 107.81(10) . 2
O4 Co1 N2 94.28(9) 1_565 .
O3 Co1 N2 106.57(9) . .
N4 Co1 N2 106.20(10) 2 .
C3 N1 N2 111.9(2) . .
N2 C2 C5 110.1(3) . .
N2 C2 C1 120.0(3) . .
C5 C2 C1 129.9(3) . .
C2 N2 N1 105.8(2) . .
C2 N2 Co1 131.5(2) . .
N1 N2 Co1 122.35(18) . .
C8 N3 N4 111.4(2) . .
N1 C3 C5 106.8(3) . .
N1 C3 C4 121.3(3) . .
C5 C3 C4 131.9(3) . .
C10 N4 N3 105.8(2) . .
C10 N4 Co1 131.2(2) . 2
N3 N4 Co1 122.95(19) . 2
C3 C5 C2 105.5(2) . .
C3 C5 C6 127.0(3) . .
C2 C5 C6 127.5(3) . .
C7 C6 C5 113.5(2) . .
C8 C7 C10 105.4(3) . .
C8 C7 C6 126.8(3) . .
C10 C7 C6 127.7(3) . .
N3 C8 C7 107.0(3) . .
N3 C8 C9 121.4(3) . .
C7 C8 C9 131.6(3) . .
N4 C10 C7 110.3(3) . .
N4 C10 C11 120.2(3) . .
C7 C10 C11 129.5(3) . .
C13 O4 Co1 136.2(2) . 1_545
C12 O3 Co1 101.84(17) . .
C16 C15 C14 119.6(2) 7 .
C16 C15 C12 119.3(2) 7 .
C14 C15 C12 121.1(2) . .
C16 C14 C15 119.6(2) . .
C16 C14 C13 119.6(2) . .
C15 C14 C13 120.8(2) . .
O2 C13 O4 126.1(3) . .
O2 C13 C14 119.8(3) . .
O4 C13 C14 114.1(3) . .
O1 C12 O3 121.2(3) . .
O1 C12 C15 121.1(2) . .
O3 C12 C15 117.7(2) . .
C14 C16 C15 120.9(2) . 7

loop_
_geom_bond_atom_site_label_1
_geom_bond_atom_site_label_2
_geom_bond_distance
_geom_bond_site_symmetry_2
Co1 O4 1.921(2) 1_565
Co1 O3 1.999(2) .
Co1 N4 2.016(3) 2
Co1 N2 2.043(2) .
N1 C3 1.351(3) .
N1 N2 1.356(3) .
C1 C2 1.495(4) .
C2 N2 1.346(4) .
C2 C5 1.409(4) .
N3 C8 1.349(4) .
N3 N4 1.360(3) .
C3 C5 1.388(4) .
C3 C4 1.502(4) .
N4 C10 1.341(4) .
N4 Co1 2.016(3) 2
C5 C6 1.516(4) .
C6 C7 1.513(4) .
C7 C8 1.385(4) .
C7 C10 1.403(4) .
C8 C9 1.497(4) .
C10 C11 1.496(4) .
O4 C13 1.287(3) .
O4 Co1 1.921(2) 1_545
O3 C12 1.299(3) .
O2 C13 1.235(4) .
O1 C12 1.233(3) .
C15 C16 1.397(4) 7
C15 C14 1.407(4) .
C15 C12 1.498(4) .
C14 C16 1.387(4) .
C14 C13 1.510(4) .
C16 C15 1.397(4) 7
